data_4129278
loop_
_publ_author_name
'Panigrahi, Kaushik'
'Applegate, Gregory A.'
'Malik, Guillaume'
'Berkowitz, David B.'

_publ_section_title
;
 Combining a Clostridial enzyme exhibiting unusual active site plasticity
 with a remarkably facile sigmatropic rearrangement: rapid,
 stereocontrolled entry into densely functionalized fluorinated
 phosphonates for chemical biology.
;
_journal_issue 10
_journal_name_full 'Journal of the American Chemical Society'
_journal_page_first 3600
_journal_page_last 3609
_journal_paper_doi 10.1021/jacs.5b00022
_journal_volume 137
_journal_year 2015
_chemical_absolute_configuration ad
_chemical_formula_moiety 'C12 H17 F2 O5 P'
_chemical_formula_sum 'C12 H17 F2 O5 P'
_chemical_formula_weight 310.23
_space_group_IT_number 19
_space_group_name_Hall 'P 2ac 2ab'
_space_group_name_H-M_alt 'P 21 21 21'
_symmetry_cell_setting orthorhombic
_symmetry_space_group_name_Hall 'P 2ac 2ab'
_symmetry_space_group_name_H-M 'P 21 21 21'
_atom_sites_solution_hydrogens geom
_atom_sites_solution_primary direct
_atom_sites_solution_secondary difmap
_audit_creation_method SHELXL-97
_cell_angle_alpha 90.00
_cell_angle_beta 90.00
_cell_angle_gamma 90.00
_cell_formula_units_Z 4
_cell_length_a 5.4421(7)
_cell_length_b 9.7834(13)
_cell_length_c 26.672(3)
_cell_measurement_reflns_used 5538
_cell_measurement_temperature 100(2)
_cell_measurement_theta_max 25.91
_cell_measurement_theta_min 2.29
_cell_volume 1420.1(3)
_computing_cell_refinement 'SAINT (Bruker, 2007)'
_computing_data_collection 'SMART (Bruker, 2007)'
_computing_data_reduction 'SAINT (Bruker, 2007)'
_computing_molecular_graphics 'SHELXTL (Sheldrick, 2008)'
_computing_publication_material 'SHELXTL (Sheldrick, 2008)'
_computing_structure_refinement 'SHELXTL (Sheldrick, 2008)'
_computing_structure_solution 'SHELXTL (Sheldrick, 2008)'
_diffrn_ambient_temperature 100(2)
_diffrn_measured_fraction_theta_full 0.997
_diffrn_measured_fraction_theta_max 0.973
_diffrn_measurement_device_type 'CCD Bruker APEX'
_diffrn_measurement_method '\f and \w scans'
_diffrn_radiation_monochromator graphite
_diffrn_radiation_source 'fine-focus sealed tube'
_diffrn_radiation_type MoK\a
_diffrn_radiation_wavelength 0.71073
_diffrn_reflns_av_R_equivalents 0.0201
_diffrn_reflns_av_sigmaI/netI 0.0162
_diffrn_reflns_limit_h_max 6
_diffrn_reflns_limit_h_min -6
_diffrn_reflns_limit_k_max 11
_diffrn_reflns_limit_k_min -11
_diffrn_reflns_limit_l_max 32
_diffrn_reflns_limit_l_min -32
_diffrn_reflns_number 12715
_diffrn_reflns_theta_full 25.25
_diffrn_reflns_theta_max 25.91
_diffrn_reflns_theta_min 2.22
_exptl_absorpt_coefficient_mu 0.232
_exptl_absorpt_correction_T_max 0.9294
_exptl_absorpt_correction_T_min 0.9088
_exptl_absorpt_correction_type multi-scan
_exptl_absorpt_process_details 'SADABS (Sheldrick, 2001)'
_exptl_crystal_colour colorless
_exptl_crystal_density_diffrn 1.451
_exptl_crystal_density_method 'not measured'
_exptl_crystal_description block
_exptl_crystal_F_000 648
_exptl_crystal_size_max 0.42
_exptl_crystal_size_mid 0.38
_exptl_crystal_size_min 0.32
_refine_diff_density_max 0.294
_refine_diff_density_min -0.191
_refine_diff_density_rms 0.039
_refine_ls_abs_structure_details 'Flack H D (1983), Acta Cryst. A39, 876-881'
_refine_ls_abs_structure_Flack 0.00(8)
_refine_ls_extinction_method none
_refine_ls_goodness_of_fit_ref 0.991
_refine_ls_hydrogen_treatment mixed
_refine_ls_matrix_type full
_refine_ls_number_parameters 185
_refine_ls_number_reflns 2622
_refine_ls_number_restraints 0
_refine_ls_restrained_S_all 0.991
_refine_ls_R_factor_all 0.0261
_refine_ls_R_factor_gt 0.0254
_refine_ls_shift/su_max 0.001
_refine_ls_shift/su_mean 0.000
_refine_ls_structure_factor_coef Fsqd
_refine_ls_weighting_details 'calc w=1/[\s^2^(Fo^2^)+(0.0480P)^2^+0.3400P] where P=(Fo^2^+2Fc^2^)/3'
_refine_ls_weighting_scheme calc
_refine_ls_wR_factor_gt 0.0682
_refine_ls_wR_factor_ref 0.0688
_reflns_number_gt 2579
_reflns_number_total 2622
_reflns_threshold_expression I>2\s(I)
_cod_data_source_file ja5b00022_si_002.cif
_cod_data_source_block 12042
_cod_depositor_comments
;
The following automatic conversions were performed:

data name '_iucr_refine_instruction_details' was replaced with
'_iucr_refine_instructions_details' as specified in the replacement
file 'data/replacement-values/replacement_tags.lst'.

Automatic conversion script
Id: cif_correct_tags 9268 2022-04-12 08:56:07Z antanas 
;
_cod_database_code 4129278

loop_
_symmetry_equiv_pos_as_xyz
'x, y, z'
'-x+1/2, -y, z+1/2'
'-x, y+1/2, -z+1/2'
'x+1/2, -y+1/2, -z'

loop_
_atom_site_label
_atom_site_type_symbol
_atom_site_fract_x
_atom_site_fract_y
_atom_site_fract_z
_atom_site_U_iso_or_equiv
_atom_site_adp_type
_atom_site_occupancy
_atom_site_symmetry_multiplicity
_atom_site_calc_flag
_atom_site_refinement_flags
P1 P 0.61562(7) 0.40378(4) 0.660039(14) 0.01812(11) Uani 1 1 d .
F1 F 0.60725(19) 0.67101(10) 0.65145(4) 0.0288(2) Uani 1 1 d .
F2 F 0.25725(18) 0.58157(10) 0.67530(3) 0.0264(2) Uani 1 1 d .
O1 O 0.7982(2) 0.36842(12) 0.62170(4) 0.0240(3) Uani 1 1 d .
O2 O 0.7143(2) 0.44171(12) 0.71334(4) 0.0256(3) Uani 1 1 d .
O3 O 0.4147(2) 0.29363(11) 0.67078(4) 0.0218(3) Uani 1 1 d .
O4 O 0.2331(2) 0.44403(12) 0.57883(4) 0.0208(2) Uani 1 1 d .
H4O H 0.096(4) 0.438(2) 0.5959(7) 0.025 Uiso 1 1 d .
O5 O 0.1349(2) 1.13620(11) 0.50999(4) 0.0247(3) Uani 1 1 d .
C1 C 0.8265(4) 0.3327(2) 0.74346(7) 0.0374(5) Uani 1 1 d .
H1A H 0.8984 0.2624 0.7212 0.045 Uiso 1 1 calc R
H1B H 0.7000 0.2885 0.7646 0.045 Uiso 1 1 calc R
C2 C 1.0223(4) 0.3933(2) 0.77580(7) 0.0341(4) Uani 1 1 d .
H2A H 1.1489 0.4350 0.7546 0.051 Uiso 1 1 d R
H2B H 1.0965 0.3214 0.7964 0.051 Uiso 1 1 d R
H2C H 0.9501 0.4632 0.7976 0.051 Uiso 1 1 d R
C3 C 0.3640(3) 0.17947(16) 0.63701(6) 0.0239(3) Uani 1 1 d .
H3A H 0.4158 0.2031 0.6025 0.029 Uiso 1 1 calc R
H3B H 0.1855 0.1598 0.6366 0.029 Uiso 1 1 calc R
C4 C 0.5027(3) 0.05591(18) 0.65492(7) 0.0277(4) Uani 1 1 d .
H4A H 0.6796 0.0719 0.6513 0.042 Uiso 1 1 d R
H4B H 0.4550 -0.0238 0.6349 0.042 Uiso 1 1 d R
H4C H 0.4640 0.0390 0.6903 0.042 Uiso 1 1 d R
C5 C 0.4511(3) 0.56357(16) 0.64348(6) 0.0195(3) Uani 1 1 d .
C6 C 0.3629(3) 0.56616(15) 0.58885(5) 0.0186(3) Uani 1 1 d .
H6 H 0.5123 0.5665 0.5670 0.022 Uiso 1 1 calc R
C7 C 0.2237(3) 0.69485(17) 0.57829(6) 0.0205(3) Uani 1 1 d .
H7 H 0.0660 0.7068 0.5929 0.025 Uiso 1 1 calc R
C8 C 0.3139(3) 0.79341(16) 0.54899(6) 0.0181(3) Uani 1 1 d .
H8 H 0.4681 0.7768 0.5334 0.022 Uiso 1 1 calc R
C9 C 0.1963(3) 0.92421(16) 0.53883(6) 0.0183(3) Uani 1 1 d .
C10 C 0.2899(3) 1.02743(17) 0.51092(6) 0.0220(3) Uani 1 1 d .
H10 H 0.4438 1.0242 0.4942 0.026 Uiso 1 1 calc R
C11 C -0.0640(3) 1.10018(18) 0.53828(6) 0.0240(4) Uani 1 1 d .
H11 H -0.2022 1.1573 0.5442 0.029 Uiso 1 1 calc R
C12 C -0.0380(3) 0.97324(17) 0.55654(6) 0.0212(3) Uani 1 1 d .
H12 H -0.1514 0.9252 0.5771 0.025 Uiso 1 1 calc R

loop_
_atom_site_aniso_label
_atom_site_aniso_U_11
_atom_site_aniso_U_22
_atom_site_aniso_U_33
_atom_site_aniso_U_23
_atom_site_aniso_U_13
_atom_site_aniso_U_12
P1 0.0184(2) 0.0180(2) 0.01795(19) -0.00042(15) -0.00276(17) 0.00061(17)
F1 0.0333(5) 0.0182(5) 0.0351(5) -0.0008(4) -0.0117(5) -0.0045(4)
F2 0.0303(5) 0.0289(5) 0.0200(4) -0.0023(4) 0.0033(4) 0.0072(5)
O1 0.0197(6) 0.0248(6) 0.0276(6) -0.0005(5) -0.0006(5) 0.0001(5)
O2 0.0311(6) 0.0231(6) 0.0225(6) 0.0002(5) -0.0097(5) 0.0012(5)
O3 0.0247(6) 0.0199(6) 0.0206(5) -0.0014(5) 0.0000(5) -0.0009(5)
O4 0.0207(6) 0.0208(6) 0.0208(5) -0.0011(4) 0.0002(5) -0.0025(5)
O5 0.0273(6) 0.0196(6) 0.0270(6) 0.0046(5) -0.0014(6) -0.0028(5)
C1 0.0534(13) 0.0261(10) 0.0327(10) 0.0056(8) -0.0202(10) 0.0046(9)
C2 0.0294(9) 0.0462(11) 0.0266(9) 0.0033(9) -0.0077(8) 0.0049(9)
C3 0.0244(8) 0.0209(8) 0.0265(8) -0.0031(6) -0.0047(7) -0.0043(7)
C4 0.0325(9) 0.0226(8) 0.0280(9) -0.0017(7) -0.0027(8) 0.0012(7)
C5 0.0181(7) 0.0172(8) 0.0232(8) -0.0021(6) -0.0009(6) 0.0008(6)
C6 0.0191(7) 0.0180(8) 0.0186(7) 0.0013(6) 0.0003(7) -0.0010(7)
C7 0.0191(8) 0.0232(9) 0.0193(8) -0.0001(6) -0.0004(7) 0.0018(7)
C8 0.0163(7) 0.0206(8) 0.0174(7) -0.0030(6) -0.0004(6) -0.0005(6)
C9 0.0190(7) 0.0192(8) 0.0165(7) -0.0012(6) -0.0023(6) -0.0022(6)
C10 0.0220(8) 0.0228(8) 0.0211(8) -0.0016(7) -0.0016(7) -0.0017(7)
C11 0.0210(8) 0.0233(8) 0.0275(8) -0.0003(7) -0.0026(7) 0.0019(7)
C12 0.0193(8) 0.0211(8) 0.0231(8) 0.0011(7) 0.0005(6) -0.0016(7)

loop_
_atom_type_symbol
_atom_type_description
_atom_type_scat_dispersion_real
_atom_type_scat_dispersion_imag
_atom_type_scat_source
C C 0.0033 0.0016 'International Tables Vol C Tables 4.2.6.8 and 6.1.1.4'
H H 0.0000 0.0000 'International Tables Vol C Tables 4.2.6.8 and 6.1.1.4'
O O 0.0106 0.0060 'International Tables Vol C Tables 4.2.6.8 and 6.1.1.4'
F F 0.0171 0.0103 'International Tables Vol C Tables 4.2.6.8 and 6.1.1.4'
P P 0.1023 0.0942 'International Tables Vol C Tables 4.2.6.8 and 6.1.1.4'

loop_
_geom_angle_atom_site_label_1
_geom_angle_atom_site_label_2
_geom_angle_atom_site_label_3
_geom_angle
O1 P1 O3 116.07(7)
O1 P1 O2 117.17(7)
O3 P1 O2 103.74(6)
O1 P1 C5 111.08(7)
O3 P1 C5 106.69(7)
O2 P1 C5 100.50(7)
C1 O2 P1 117.88(11)
C3 O3 P1 123.13(11)
C6 O4 H4O 112.8(13)
C10 O5 C11 106.26(13)
O2 C1 C2 108.92(16)
O2 C1 H1A 109.9
C2 C1 H1A 109.9
O2 C1 H1B 109.9
C2 C1 H1B 109.9
H1A C1 H1B 108.3
C1 C2 H2A 109.5
C1 C2 H2B 109.5
H2A C2 H2B 109.5
C1 C2 H2C 109.5
H2A C2 H2C 109.5
H2B C2 H2C 109.5
O3 C3 C4 108.91(13)
O3 C3 H3A 109.9
C4 C3 H3A 109.9
O3 C3 H3B 109.9
C4 C3 H3B 109.9
H3A C3 H3B 108.3
C3 C4 H4A 109.5
C3 C4 H4B 109.5
H4A C4 H4B 109.5
C3 C4 H4C 109.5
H4A C4 H4C 109.5
H4B C4 H4C 109.5
F2 C5 F1 106.51(12)
F2 C5 C6 110.28(13)
F1 C5 C6 109.21(13)
F2 C5 P1 109.49(10)
F1 C5 P1 108.10(10)
C6 C5 P1 113.02(11)
O4 C6 C7 115.00(13)
O4 C6 C5 108.78(12)
C7 C6 C5 110.56(12)
O4 C6 H6 107.4
C7 C6 H6 107.4
C5 C6 H6 107.4
C8 C7 C6 122.15(15)
C8 C7 H7 118.9
C6 C7 H7 118.9
C7 C8 C9 125.61(15)
C7 C8 H8 117.2
C9 C8 H8 117.2
C10 C9 C12 105.34(15)
C10 C9 C8 126.33(15)
C12 C9 C8 128.32(15)
C9 C10 O5 111.16(14)
C9 C10 H10 124.4
O5 C10 H10 124.4
C12 C11 O5 110.83(15)
C12 C11 H11 124.6
O5 C11 H11 124.6
C11 C12 C9 106.41(15)
C11 C12 H12 126.8
C9 C12 H12 126.8

loop_
_geom_bond_atom_site_label_1
_geom_bond_atom_site_label_2
_geom_bond_distance
P1 O1 1.4672(12)
P1 O3 1.5619(12)
P1 O2 1.5644(12)
P1 C5 1.8549(16)
F1 C5 1.3683(19)
F2 C5 1.3653(18)
O2 C1 1.468(2)
O3 C3 1.461(2)
O4 C6 1.414(2)
O4 H4O 0.88(2)
O5 C10 1.358(2)
O5 C11 1.366(2)
C1 C2 1.494(3)
C1 H1A 0.9900
C1 H1B 0.9900
C2 H2A 0.9800
C2 H2B 0.9800
C2 H2C 0.9800
C3 C4 1.503(2)
C3 H3A 0.9900
C3 H3B 0.9900
C4 H4A 0.9800
C4 H4B 0.9800
C4 H4C 0.9800
C5 C6 1.534(2)
C6 C7 1.496(2)
C6 H6 1.0000
C7 C8 1.335(2)
C7 H7 0.9500
C8 C9 1.456(2)
C8 H8 0.9500
C9 C10 1.354(2)
C9 C12 1.442(2)
C10 H10 0.9500
C11 C12 1.341(2)
C11 H11 0.9500
C12 H12 0.9500

loop_
_geom_hbond_atom_site_label_D
_geom_hbond_atom_site_label_H
_geom_hbond_atom_site_label_A
_geom_hbond_distance_DH
_geom_hbond_distance_HA
_geom_hbond_distance_DA
_geom_hbond_angle_DHA
_geom_hbond_site_symmetry_A
O4 H4O O1 0.88(2) 1.88(2) 2.7305(17) 161.2(19) 1_455

loop_
_geom_torsion_atom_site_label_1
_geom_torsion_atom_site_label_2
_geom_torsion_atom_site_label_3
_geom_torsion_atom_site_label_4
_geom_torsion
O1 P1 O2 C1 -68.75(16)
O3 P1 O2 C1 60.59(15)
C5 P1 O2 C1 170.83(14)
O1 P1 O3 C3 -16.26(14)
O2 P1 O3 C3 -146.27(12)
C5 P1 O3 C3 108.12(13)
P1 O2 C1 C2 148.42(14)
P1 O3 C3 C4 96.10(15)
O1 P1 C5 F2 170.25(10)
O3 P1 C5 F2 42.87(11)
O2 P1 C5 F2 -65.05(11)
O1 P1 C5 F1 -74.10(12)
O3 P1 C5 F1 158.52(10)
O2 P1 C5 F1 50.60(12)
O1 P1 C5 C6 46.90(13)
O3 P1 C5 C6 -80.49(12)
O2 P1 C5 C6 171.59(11)
F2 C5 C6 O4 -72.23(15)
F1 C5 C6 O4 171.05(12)
P1 C5 C6 O4 50.69(15)
F2 C5 C6 C7 54.95(17)
F1 C5 C6 C7 -61.76(16)
P1 C5 C6 C7 177.88(11)
O4 C6 C7 C8 -126.73(16)
C5 C6 C7 C8 109.61(17)
C6 C7 C8 C9 -176.76(14)
C7 C8 C9 C10 177.06(17)
C7 C8 C9 C12 -1.6(3)
C12 C9 C10 O5 0.31(18)
C8 C9 C10 O5 -178.59(14)
C11 O5 C10 C9 -0.13(18)
C10 O5 C11 C12 -0.13(18)
O5 C11 C12 C9 0.31(18)
C10 C9 C12 C11 -0.37(17)
C8 C9 C12 C11 178.50(15)
